data_4063014
_journal_name_full Organometallics
_journal_year 2004
_chemical_formula_sum 'C21 H40 N P Ti'
_chemical_formula_weight 335.41
_space_group_IT_number 14
_symmetry_cell_setting monoclinic
_symmetry_space_group_name_Hall '-P 2ybc'
_symmetry_space_group_name_H-M 'P 1 21/c 1'
_cell_angle_alpha 90.00
_cell_angle_beta 92.247(11)
_cell_angle_gamma 90.00
_cell_formula_units_Z 8
_cell_length_a 14.704(8)
_cell_length_b 19.551(11)
_cell_length_c 16.030(8)
_cell_measurement_temperature 293(2)
_cell_volume 4605(4)
_diffrn_ambient_temperature 293(2)
_exptl_crystal_density_diffrn 1.112
_cod_original_sg_symbol_H-M 'P 21/c'
_cod_database_code 4063014

loop_
_symmetry_equiv_pos_as_xyz
'x, y, z'
'-x, y+1/2, -z+1/2'
'-x, -y, -z'
'x, -y-1/2, z-1/2'

loop_
_atom_site_label
_atom_site_type_symbol
_atom_site_fract_x
_atom_site_fract_y
_atom_site_fract_z
_atom_site_U_iso_or_equiv
_atom_site_adp_type
_atom_site_occupancy
_atom_site_symmetry_multiplicity
_atom_site_calc_flag
_atom_site_refinement_flags
_atom_site_disorder_assembly
_atom_site_disorder_group
Ti1 Ti 0.15195(5) 0.03796(4) 0.74989(5) 0.0568(3) Uani 1 1 d . . .
Ti2 Ti 0.64772(5) 0.03220(4) 0.73577(5) 0.0624(3) Uani 1 1 d . . .
P1 P 0.12435(7) 0.17445(5) 0.62080(7) 0.0487(3) Uani 1 1 d . . .
P2 P 0.62926(7) 0.16584(6) 0.86846(7) 0.0518(3) Uani 1 1 d . . .
N1 N 0.1405(2) 0.11353(17) 0.6848(2) 0.0552(9) Uani 1 1 d . . .
N2 N 0.6382(2) 0.10512(17) 0.8039(2) 0.0578(9) Uani 1 1 d . . .
C1 C 0.1838(5) 0.0750(3) 0.8742(3) 0.1030(19) Uani 1 1 d . . .
H1A H 0.2242 0.0439 0.9049 0.124 Uiso 1 1 calc R . .
H1B H 0.2113 0.1200 0.8732 0.124 Uiso 1 1 calc R . .
C2 C 0.0891(9) 0.0772(4) 0.9120(5) 0.192(6) Uani 1 1 d . . .
H2A H 0.0967 0.0730 0.9722 0.231 Uiso 1 1 calc R . .
H2B H 0.0620 0.1215 0.9001 0.231 Uiso 1 1 calc R . .
C3 C 0.0300(6) 0.0273(6) 0.8834(6) 0.192(5) Uani 1 1 d . . .
H3A H -0.0292 0.0366 0.9054 0.231 Uiso 1 1 calc R . .
H3B H 0.0506 -0.0161 0.9064 0.231 Uiso 1 1 calc R . .
C4 C 0.0185(4) 0.0196(3) 0.7920(4) 0.109(2) Uani 1 1 d . . .
H4A H -0.0246 0.0527 0.7688 0.131 Uiso 1 1 calc R . .
H4B H -0.0022 -0.0261 0.7771 0.131 Uiso 1 1 calc R . .
C5 C 0.2741(5) -0.0427(4) 0.7769(6) 0.118(2) Uani 1 1 d . . .
H5A H 0.3239 -0.0389 0.8192 0.142 Uiso 1 1 calc R . .
C6 C 0.2751(6) -0.0211(3) 0.6914(7) 0.116(3) Uani 1 1 d . . .
H6A H 0.3265 -0.0002 0.6637 0.139 Uiso 1 1 calc R . .
C7 C 0.1975(8) -0.0465(4) 0.6529(5) 0.120(3) Uani 1 1 d . . .
H7A H 0.1837 -0.0451 0.5926 0.144 Uiso 1 1 calc R . .
C8 C 0.1502(6) -0.0809(4) 0.7074(6) 0.121(2) Uani 1 1 d . . .
H8A H 0.0953 -0.1078 0.6938 0.145 Uiso 1 1 calc R . .
C9 C 0.1951(7) -0.0799(3) 0.7825(5) 0.110(2) Uani 1 1 d . . .
H9A H 0.1771 -0.1053 0.8319 0.132 Uiso 1 1 calc R . .
C10 C 0.2937(4) 0.1428(4) 0.5577(5) 0.137(3) Uani 1 1 d . . .
H10A H 0.3510 0.1581 0.5378 0.205 Uiso 1 1 calc R . .
H10B H 0.2623 0.1166 0.5149 0.205 Uiso 1 1 calc R . .
H10C H 0.3042 0.1149 0.6064 0.205 Uiso 1 1 calc R . .
C11 C 0.2904(5) 0.2421(4) 0.6497(5) 0.156(3) Uani 1 1 d . . .
H11A H 0.3476 0.2571 0.6292 0.234 Uiso 1 1 calc R . .
H11B H 0.3012 0.2118 0.6961 0.234 Uiso 1 1 calc R . .
H11C H 0.2563 0.2811 0.6674 0.234 Uiso 1 1 calc R . .
C12 C 0.2295(4) 0.2522(4) 0.5034(4) 0.131(3) Uani 1 1 d . . .
H12A H 0.2896 0.2649 0.4878 0.197 Uiso 1 1 calc R . .
H12B H 0.1959 0.2925 0.5171 0.197 Uiso 1 1 calc R . .
H12C H 0.1989 0.2289 0.4577 0.197 Uiso 1 1 calc R . .
C13 C 0.2362(3) 0.2045(3) 0.5799(3) 0.0852(16) Uani 1 1 d . . .
C14 C -0.0249(4) 0.0973(4) 0.5646(4) 0.128(3) Uani 1 1 d . . .
H14A H -0.0647 0.0813 0.5197 0.192 Uiso 1 1 calc R . .
H14B H -0.0596 0.1223 0.6038 0.192 Uiso 1 1 calc R . .
H14C H 0.0038 0.0589 0.5921 0.192 Uiso 1 1 calc R . .
C15 C 0.0063(4) 0.2009(3) 0.4761(4) 0.109(2) Uani 1 1 d . . .
H15A H -0.0313 0.1814 0.4319 0.163 Uiso 1 1 calc R . .
H15B H 0.0540 0.2274 0.4526 0.163 Uiso 1 1 calc R . .
H15C H -0.0300 0.2298 0.5099 0.163 Uiso 1 1 calc R . .
C16 C 0.1017(6) 0.0965(4) 0.4723(4) 0.137(3) Uani 1 1 d . . .
H16A H 0.0626 0.0813 0.4266 0.205 Uiso 1 1 calc R . .
H16B H 0.1236 0.0576 0.5036 0.205 Uiso 1 1 calc R . .
H16C H 0.1524 0.1211 0.4510 0.205 Uiso 1 1 calc R . .
C17 C 0.0479(3) 0.1440(3) 0.5296(3) 0.0744(14) Uani 1 1 d . . .
C18 C 0.1137(6) 0.2570(3) 0.7625(3) 0.136(3) Uani 1 1 d . . .
H18A H 0.0852 0.2938 0.7914 0.205 Uiso 1 1 calc R . .
H18B H 0.1767 0.2678 0.7555 0.205 Uiso 1 1 calc R . .
H18C H 0.1092 0.2157 0.7943 0.205 Uiso 1 1 calc R . .
C19 C 0.0616(5) 0.3157(3) 0.6296(4) 0.122(2) Uani 1 1 d . . .
H19A H 0.0315 0.3492 0.6625 0.183 Uiso 1 1 calc R . .
H19B H 0.0283 0.3096 0.5775 0.183 Uiso 1 1 calc R . .
H19C H 0.1222 0.3310 0.6193 0.183 Uiso 1 1 calc R . .
C20 C -0.0318(5) 0.2240(4) 0.6929(5) 0.149(3) Uani 1 1 d . . .
H20A H -0.0633 0.2597 0.7209 0.223 Uiso 1 1 calc R . .
H20B H -0.0301 0.1836 0.7270 0.223 Uiso 1 1 calc R . .
H20C H -0.0629 0.2141 0.6405 0.223 Uiso 1 1 calc R . .
C21 C 0.0662(4) 0.2473(2) 0.6771(3) 0.0830(16) Uani 1 1 d . . .
C22 C 0.5318(5) 0.0405(4) 0.6502(5) 0.127(3) Uani 1 1 d . . .
H22A H 0.5095 -0.0043 0.6331 0.153 Uiso 1 1 calc R . .
H22B H 0.4828 0.0659 0.6747 0.153 Uiso 1 1 calc R . .
C23 C 0.5693(10) 0.0783(7) 0.5789(7) 0.204(5) Uani 1 1 d . . .
H23A H 0.5304 0.0699 0.5297 0.244 Uiso 1 1 calc R . .
H23B H 0.5667 0.1268 0.5908 0.244 Uiso 1 1 calc R . .
C24 C 0.6581(10) 0.0617(6) 0.5602(6) 0.197(5) Uani 1 1 d . . .
H24A H 0.6778 0.0921 0.5167 0.237 Uiso 1 1 calc R . .
H24B H 0.6590 0.0154 0.5385 0.237 Uiso 1 1 calc R . .
C25 C 0.7250(5) 0.0666(3) 0.6342(5) 0.116(2) Uani 1 1 d . . .
H25A H 0.7455 0.1133 0.6428 0.139 Uiso 1 1 calc R . .
H25B H 0.7774 0.0374 0.6266 0.139 Uiso 1 1 calc R . .
C26 C 0.7465(7) -0.0488(4) 0.8044(8) 0.140(3) Uani 1 1 d . . .
H26A H 0.8043 -0.0384 0.8341 0.168 Uiso 1 1 calc R . .
C27 C 0.6641(9) -0.0550(4) 0.8397(5) 0.132(3) Uani 1 1 d . . .
H27A H 0.6530 -0.0492 0.8991 0.158 Uiso 1 1 calc R . .
C28 C 0.6027(7) -0.0803(4) 0.7808(8) 0.150(4) Uani 1 1 d . . .
H28A H 0.5405 -0.0955 0.7906 0.180 Uiso 1 1 calc R . .
C29 C 0.6503(11) -0.0905(4) 0.7084(7) 0.155(4) Uani 1 1 d . . .
H29A H 0.6264 -0.1129 0.6574 0.186 Uiso 1 1 calc R . .
C30 C 0.7364(10) -0.0709(5) 0.7233(8) 0.167(5) Uani 1 1 d . . .
H30A H 0.7861 -0.0773 0.6850 0.201 Uiso 1 1 calc R . .
C32 C 0.6573(11) 0.2506(4) 0.7358(5) 0.298(10) Uani 1 1 d . . .
H32A H 0.6438 0.2929 0.7075 0.448 Uiso 1 1 calc R . .
H32B H 0.6410 0.2130 0.6997 0.448 Uiso 1 1 calc R . .
H32C H 0.7212 0.2485 0.7503 0.448 Uiso 1 1 calc R . .
C33 C 0.4999(9) 0.2366(5) 0.7761(9) 0.346(12) Uani 1 1 d . . .
H33A H 0.4803 0.2760 0.7445 0.519 Uiso 1 1 calc R . .
H33B H 0.4625 0.2314 0.8235 0.519 Uiso 1 1 calc R . .
H33C H 0.4945 0.1966 0.7416 0.519 Uiso 1 1 calc R . .
C31 C 0.6069(6) 0.3135(3) 0.8599(4) 0.134(3) Uani 1 1 d . . .
H31A H 0.5951 0.3515 0.8232 0.201 Uiso 1 1 calc R . .
H31B H 0.6650 0.3195 0.8884 0.201 Uiso 1 1 calc R . .
H31C H 0.5602 0.3110 0.9000 0.201 Uiso 1 1 calc R . .
C34 C 0.6075(6) 0.2468(3) 0.8085(4) 0.117(2) Uani 1 1 d . . .
C37 C 0.7822(6) 0.1103(5) 0.9500(7) 0.225(6) Uani 1 1 d . . .
H37A H 0.8378 0.1173 0.9822 0.338 Uiso 1 1 calc R . .
H37B H 0.7951 0.0878 0.8986 0.338 Uiso 1 1 calc R . .
H37C H 0.7419 0.0823 0.9812 0.338 Uiso 1 1 calc R . .
C35 C 0.8111(5) 0.2076(7) 0.8674(6) 0.248(7) Uani 1 1 d . . .
H35A H 0.8696 0.2133 0.8952 0.372 Uiso 1 1 calc R . .
H35B H 0.7888 0.2512 0.8482 0.372 Uiso 1 1 calc R . .
H35C H 0.8166 0.1774 0.8206 0.372 Uiso 1 1 calc R . .
C36 C 0.7389(4) 0.2240(4) 1.0058(4) 0.123(2) Uani 1 1 d . . .
H36A H 0.7977 0.2245 1.0340 0.185 Uiso 1 1 calc R . .
H36B H 0.6940 0.2095 1.0439 0.185 Uiso 1 1 calc R . .
H36C H 0.7244 0.2692 0.9859 0.185 Uiso 1 1 calc R . .
C38 C 0.7399(4) 0.1748(4) 0.9325(4) 0.105(2) Uani 1 1 d . . .
C39 C 0.4653(5) 0.1053(6) 0.9030(6) 0.217(6) Uani 1 1 d . . .
H39A H 0.4185 0.0978 0.9421 0.325 Uiso 1 1 calc R . .
H39B H 0.4913 0.0621 0.8881 0.325 Uiso 1 1 calc R . .
H39C H 0.4395 0.1271 0.8539 0.325 Uiso 1 1 calc R . .
C40 C 0.5797(8) 0.0896(5) 1.0098(6) 0.218(6) Uani 1 1 d . . .
H40A H 0.5349 0.0771 1.0490 0.327 Uiso 1 1 calc R . .
H40B H 0.6312 0.1098 1.0391 0.327 Uiso 1 1 calc R . .
H40C H 0.5989 0.0496 0.9806 0.327 Uiso 1 1 calc R . .
C41 C 0.5051(4) 0.2050(3) 0.9970(4) 0.120(2) Uani 1 1 d . . .
H41A H 0.4557 0.1898 1.0298 0.180 Uiso 1 1 calc R . .
H41B H 0.4859 0.2438 0.9640 0.180 Uiso 1 1 calc R . .
H41C H 0.5557 0.2177 1.0333 0.180 Uiso 1 1 calc R . .
C42 C 0.5335(4) 0.1474(3) 0.9396(5) 0.120(3) Uani 1 1 d . . .

loop_
_atom_site_aniso_label
_atom_site_aniso_U_11
_atom_site_aniso_U_22
_atom_site_aniso_U_33
_atom_site_aniso_U_23
_atom_site_aniso_U_13
_atom_site_aniso_U_12
Ti1 0.0662(5) 0.0477(5) 0.0563(5) 0.0083(4) 0.0009(4) -0.0002(4)
Ti2 0.0703(5) 0 . . . .
P1 0.0547(6) 0.0438(7) 0.0481(7) 0.0013(5) 0.0070(5) -0.0028(5)
P2 0.0573(6) 0.0459(7) 0.0524(7) 0.0027(5) 0.0031(5) -0.0034(5)
N1 0.066(2) 0.048(2) 0.052(2) 0.0016(16) 0.0058(16) -0.0009(17)
N2 0.070(2) 0.047(2) 0.056(2) 0.0032(17) 0.0059(17) -0.0026(17)
C1 0.152(6) 0.083(4) 0.073(4) 0.004(3) -0.011(4) -0.003(4)
C2 0.333(15) 0.136(7) 0.117(7) -0.060(5) 0.130(8) -0.110(9)
C3 0.151(8) 0.289(15) 0.143(8) 0.069(9) 0.085(7) 0.062(9)
C4 0.078(4) 0.114(5) 0.136(6) 0.061(4) 0.022(4) -0.002(3)
C5 0.108(5) 0.098(6) 0.145(8) -0.005(5) -0.034(5) 0.048(5)
C6 0.112(6) 0.083(5) 0.157(8) 0.027(5) 0.054(5) 0.040(4)
C7 0.187(9) 0.088(6) 0.084(5) -0.010(4) 0.008(6) 0.055(6)
C8 0.179(7) 0.066(5) 0.116(6) -0.015(4) -0.020(6) 0.000(4)
C9 0.176(7) 0.062(4) 0.094(6) 0.016(3) 0.007(5) 0.035(5)
C10 0.084(4) 0.148(7) 0.183(7) 0.049(5) 0.060(4) 0.032(4)
C11 0.119(6) 0.201(9) 0.144(7) 0.019(6) -0.041(5) -0.076(6)
C12 0.086(4) 0.159(7) 0.150(6) 0.084(5) 0.030(4) 0.000(4)
C13 0.064(3) 0.095(4) 0.097(4) 0.036(3) 0.015(3) -0.005(3)
C14 0.115(5) 0.150(6) 0.117(5) 0.002(4) -0.022(4) -0.067(5)
C15 0.116(5) 0.110(5) 0.098(5) 0.011(4) -0.032(4) 0.001(4)
C16 0.205(8) 0.110(5) 0.094(5) -0.044(4) -0.007(5) 0.028(5)
C17 0.082(3) 0.075(4) 0.065(3) 0.004(3) -0.013(3) -0.013(3)
C18 0.247(9) 0.102(5) 0.059(4) -0.024(3) -0.003(5) 0.018(5)
C19 0.205(7) 0.050(4) 0.114(5) 0.012(3) 0.040(5) 0.038(4)
C20 0.143(6) 0.113(6) 0.198(8) 0.021(5) 0.116(6) 0.041(5)
C21 0.125(5) 0.050(3) 0.075(4) 0.003(3) 0.024(3) 0.012(3)
C22 0.097(5) 0.124(6) 0.159(7) -0.054(5) -0.024(5) 0.013(4)
C23 0.261(14) 0.240(14) 0.105(8) -0.003(8) -0.058(8) 0.030(12)
C24 0.295(15) 0.203(11) 0.099(7) 0.044(7) 0.075(9) 0.079(11)
C25 0.144(6) 0.093(5) 0.115(5) 0.000(4) 0.070(5) -0.004(4)
C26 0.154(8) 0.090(6) 0.176(9) 0.032(6) 0.009(7) 0.050(5)
C27 0.237(11) 0.047(4) 0.115(6) 0.024(4) 0.057(7) 0.026(5)
C28 0.210(10) 0.060(5) 0.186(10) 0.005(5) 0.068(9) -0.043(5)
C29 0.276(13) 0.047(4) 0.144(8) -0.020(4) 0.052(10) -0.007(7)
C30 0.251(13) 0.100(8) 0.158(10) 0.022(7) 0.103(10) 0.089(8)
C32 0.72(3) 0.091(6) 0.099(7) 0.041(5) 0.162(12) 0.038(11)
C33 0.429(19) 0.140(8) 0.44(2) -0.132(11) -0.371(19) 0.155(11)
C31 0.246(9) 0.047(4) 0.108(5) -0.015(3) -0.019(5) 0.004(4)
C34 0.229(8) 0.036(3) 0.083(4) -0.004(3) -0.020(5) 0.006(4)
C37 0.182(9) 0.206(11) 0.275(13) -0.088(9) -0.144(9) 0.103(8)
C35 0.111(6) 0.457(19) 0.182(9) -0.131(11) 0.072(6) -0.130(9)
C36 0.100(4) 0.167(7) 0.101(5) -0.048(5) -0.023(4) -0.004(4)
C38 0.083(4) 0.150(6) 0.081(4) -0.037(4) -0.019(3) 0.016(4)
C39 0.119(6) 0.308(13) 0.230(10) -0.132(9) 0.093(6) -0.130(8)
C40 0.332(15) 0.142(8) 0.190(9) 0.068(7) 0.154(10) 0.023(8)
C41 0.103(4) 0.125(5) 0.135(6) -0.036(4) 0.049(4) 0.007(4)
C42 0.108(5) 0.100(5) 0.156(6) -0.051(4) 0.082(4) -0.035(4)

loop_
_geom_bond_atom_site_label_1
_geom_bond_atom_site_label_2
_geom_bond_distance
_geom_bond_site_symmetry_2
_geom_bond_publ_flag
Ti1 N1 1.813(3) . ?
Ti1 C4 2.131(5) . ?
Ti1 C1 2.155(6) . ?
Ti1 C6 2.372(6) . ?
Ti1 C7 2.383(6) . ?
Ti1 C5 2.417(6) . ?
Ti1 C8 2.422(6) . ?
Ti1 C9 2.441(6) . ?
Ti2 N2 1.804(3) . ?
Ti2 C25 2.130(6) . ?
Ti2 C22 2.152(7) . ?
Ti2 C27 2.389(7) . ?
Ti2 C26 2.388(7) . ?
Ti2 C30 2.413(8) . ?
Ti2 C28 2.416(7) . ?
Ti2 C29 2.439(8) . ?
P1 N1 1.583(3) . ?
P1 C13 1.888(5) . ?
P1 C17 1.904(5) . ?
P1 C21 1.907(5) . ?
P2 N2 1.584(4) . ?
P2 C34 1.872(6) . ?
P2 C42 1.881(5) . ?
P2 C38 1.898(5) . ?
C1 C2 1.540(11) . ?
C2 C3 1.373(12) . ?
C3 C4 1.476(11) . ?
C5 C9 1.377(9) . ?
C5 C6 1.435(10) . ?
C6 C7 1.369(10) . ?
C7 C8 1.322(10) . ?
C8 C9 1.351(9) . ?
C10 C13 1.523(8) . ?
C11 C13 1.536(8) . ?
C12 C13 1.540(7) . ?
C14 C17 1.530(7) . ?
C15 C17 1.518(7) . ?
C16 C17 1.546(8) . ?
C18 C21 1.523(8) . ?
C19 C21 1.539(7) . ?
C20 C21 1.541(8) . ?
C22 C23 1.486(13) . ?
C23 C24 1.388(13) . ?
C24 C25 1.513(13) . ?
C26 C27 1.362(11) . ?
C26 C30 1.373(12) . ?
C27 C28 1.373(11) . ?
C28 C29 1.393(12) . ?
C29 C30 1.335(13) . ?
C32 C34 1.404(10) . ?
C33 C34 1.658(13) . ?
C31 C34 1.542(7) . ?
C37 C38 1.429(10) . ?
C35 C38 1.637(10) . ?
C36 C38 1.520(8) . ?
C39 C42 1.409(9) . ?
C40 C42 1.715(12) . ?
C41 C42 1.523(7) . ?
